data_4501071
loop_
_publ_author_name
'Stilinovi\'c, Vladimir'
'Kaitner, Branko'

_publ_section_title
;
 Hydrogen Bonding in Pyridinium Picrates: From Discrete Ion Pairs to 3D
 Networks
;
_journal_issue 9
_journal_name_full 'Crystal Growth &amp; Design'
_journal_page_first 4110
_journal_paper_doi 10.1021/cg200684x
_journal_volume 11
_journal_year 2011
_chemical_formula_moiety 'C6 H2 N3 O7, C6 H6 N O2, C6 H5 N O2'
_chemical_formula_sum 'C18 H13 N5 O11'
_chemical_formula_weight 475.33
_chemical_name_systematic
;
3-carboxylpyridinium picrate - nicotinic acid
;
_space_group_IT_number 2
_symmetry_cell_setting triclinic
_symmetry_space_group_name_Hall '-P 1'
_symmetry_space_group_name_H-M 'P -1'
_atom_sites_solution_hydrogens geom
_atom_sites_solution_primary direct
_atom_sites_solution_secondary difmap
_audit_creation_date 2010-10-13T13:23:37-00:00
_audit_creation_method 'WinGX routine CIF_UPDATE'
_cell_angle_alpha 88.539(4)
_cell_angle_beta 84.668(4)
_cell_angle_gamma 85.152(3)
_cell_formula_units_Z 4
_cell_length_a 9.6343(4)
_cell_length_b 11.6772(5)
_cell_length_c 17.4037(8)
_cell_measurement_reflns_used 1429
_cell_measurement_temperature 295(2)
_cell_measurement_theta_max 32.0
_cell_measurement_theta_min 4.6
_cell_volume 1942.19(15)
_computing_cell_refinement
;
CrysAlis RED 170 (Oxford Diffraction Poland Sp., 2003)
;
_computing_data_collection
;
CrysAlis CCD 170 (Oxford Diffraction Poland Sp., 2003)
;
_computing_data_reduction
;
CrysAlis RED 170 (Oxford Diffraction Poland Sp., 2003)
;
_computing_molecular_graphics 'ORTEP-3 (Farrugia, 1997)'
_computing_publication_material
;
WinGX (Farrugia, 1999) 
;
_computing_structure_refinement 'SHELXL-97 (Sheldrick, 2008)'
_computing_structure_solution 'SHELXS-97 (Sheldrick, 2008)'
_diffrn_ambient_temperature 295(2)
_diffrn_measured_fraction_theta_full 0.978
_diffrn_measured_fraction_theta_max 0.978
_diffrn_measurement_device_type
;
Oxford Diffraction Xcalibur CCD
diffractometer
;
_diffrn_measurement_method 'omega scan'
_diffrn_radiation_monochromator graphite
_diffrn_radiation_source 'fine-focus sealed tube'
_diffrn_radiation_type MoK\a
_diffrn_radiation_wavelength 0.71073
_diffrn_reflns_av_R_equivalents 0.0204
_diffrn_reflns_av_unetI/netI 0.0453
_diffrn_reflns_limit_h_max 11
_diffrn_reflns_limit_h_min -11
_diffrn_reflns_limit_k_max 9
_diffrn_reflns_limit_k_min -13
_diffrn_reflns_limit_l_max 20
_diffrn_reflns_limit_l_min -20
_diffrn_reflns_number 11049
_diffrn_reflns_theta_full 25
_diffrn_reflns_theta_max 25
_diffrn_reflns_theta_min 3.95
_exptl_absorpt_coefficient_mu 0.138
_exptl_absorpt_correction_type none
_exptl_crystal_colour yellow
_exptl_crystal_density_diffrn 1.626
_exptl_crystal_density_method 'not measured'
_exptl_crystal_description needle
_exptl_crystal_F_000 976
_exptl_crystal_size_max 0.346
_exptl_crystal_size_mid 0.154
_exptl_crystal_size_min 0.092
_refine_diff_density_max 0.343
_refine_diff_density_min -0.232
_refine_diff_density_rms 0.044
_refine_ls_extinction_method none
_refine_ls_goodness_of_fit_ref 0.867
_refine_ls_hydrogen_treatment mixed
_refine_ls_matrix_type full
_refine_ls_number_parameters 637
_refine_ls_number_reflns 6684
_refine_ls_number_restraints 3
_refine_ls_restrained_S_all 0.868
_refine_ls_R_factor_all 0.06
_refine_ls_R_factor_gt 0.036
_refine_ls_shift/su_max 0.005
_refine_ls_shift/su_mean 0
_refine_ls_structure_factor_coef Fsqd
_refine_ls_weighting_details 'calc w=1/[\s^2^(Fo^2^)+(0.0539P)^2^+0.0000P] where P=(Fo^2^+2Fc^2^)/3'
_refine_ls_weighting_scheme calc
_refine_ls_wR_factor_gt 0.0837
_refine_ls_wR_factor_ref 0.0884
_reflns_number_gt 4344
_reflns_number_total 6684
_reflns_threshold_expression >2sigma(I)
_cod_data_source_file cg200684x_si_002.cif
_cod_data_source_block 3-carbpy
_cod_original_sg_symbol_H-M 'P -1 '
_cod_database_code 4501071

loop_
_symmetry_equiv_pos_as_xyz
'x, y, z'
'-x, -y, -z'

loop_
_atom_site_label
_atom_site_type_symbol
_atom_site_fract_x
_atom_site_fract_y
_atom_site_fract_z
_atom_site_U_iso_or_equiv
_atom_site_adp_type
_atom_site_occupancy
_atom_site_symmetry_multiplicity
_atom_site_calc_flag
_atom_site_refinement_flags
H7N H 0.694(2) 0.2441(18) 0.1583(12) 0.055(7) Uiso 1 1 d .
H8N H -0.143(2) 0.5166(19) -0.2350(14) 0.066(7) Uiso 1 1 d .
H9N H 0.181(3) 0.742(2) 0.1150(15) 0.082(8) Uiso 1 1 d .
H10N H -0.641(2) 1.116(2) -0.2517(16) 0.074(8) Uiso 1 1 d .
H2O H -0.278(3) 1.077(2) 0.0389(17) 0.112(10) Uiso 1 1 d .
H1O H 0.244(3) 0.508(2) -0.0020(17) 0.109(9) Uiso 1 1 d .
O1 O 0.22228(13) 0.55289(11) 0.30480(8) 0.0447(3) Uani 1 1 d .
C5 C -0.01669(19) 0.65426(15) 0.46959(11) 0.0355(4) Uani 1 1 d .
H5 H -0.108 0.6855 0.4814 0.043 Uiso 1 1 calc R
N3 N -0.07097(18) 0.64439(14) 0.33797(11) 0.0442(4) Uani 1 1 d .
N2 N 0.02014(19) 0.66286(14) 0.60514(10) 0.0446(4) Uani 1 1 d .
O7 O -0.03242(16) 0.63333(14) 0.26896(9) 0.0607(4) Uani 1 1 d .
N1 N 0.39529(17) 0.50975(15) 0.41918(10) 0.0443(4) Uani 1 1 d U
C1 C 0.17006(19) 0.57822(14) 0.37173(11) 0.0337(4) Uani 1 1 d .
C4 C 0.07207(19) 0.63628(15) 0.52662(11) 0.0353(4) Uani 1 1 d .
C3 C 0.20912(19) 0.58872(15) 0.51052(11) 0.0370(5) Uani 1 1 d .
H3 H 0.269 0.5765 0.5494 0.044 Uiso 1 1 calc R
C6 C 0.03004(19) 0.62573(15) 0.39432(11) 0.0344(4) Uani 1 1 d .
C2 C 0.25224(18) 0.56089(15) 0.43666(11) 0.0336(4) Uani 1 1 d U
O4 O 0.09507(16) 0.63288(15) 0.65625(9) 0.0684(5) Uani 1 1 d .
O6 O -0.19348(17) 0.66784(17) 0.36034(10) 0.0829(6) Uani 1 1 d .
O5 O -0.09680(17) 0.71047(15) 0.61777(9) 0.0651(4) Uani 1 1 d .
O3 O 0.49083(16) 0.56837(14) 0.42575(11) 0.0715(5) Uani 1 1 d .
O2 O 0.41230(18) 0.41180(15) 0.39919(13) 0.0877(6) Uani 1 1 d .
O22 O -0.37022(15) 1.12133(11) 0.01020(8) 0.0477(4) Uani 1 1 d .
N10 N -0.63363(18) 1.13912(15) -0.20395(11) 0.0437(4) Uani 1 1 d .
O21 O -0.32237(15) 0.98887(12) -0.08023(9) 0.0546(4) Uani 1 1 d .
C32 C -0.51311(18) 1.12626(15) -0.09267(11) 0.0334(4) Uani 1 1 d .
C36 C -0.39197(19) 1.07135(16) -0.05309(12) 0.0377(5) Uani 1 1 d .
C31 C -0.53062(19) 1.09013(16) -0.16514(11) 0.0398(5) Uani 1 1 d .
H31 H -0.4704 1.0312 -0.1874 0.048 Uiso 1 1 calc R
C33 C -0.60641(19) 1.21242(16) -0.06052(12) 0.0398(5) Uani 1 1 d .
H33 H -0.5973 1.2377 -0.0111 0.048 Uiso 1 1 calc R
C35 C -0.7228(2) 1.22274(17) -0.17402(13) 0.0446(5) Uani 1 1 d .
H35 H -0.793 1.2556 -0.2028 0.053 Uiso 1 1 calc R
C34 C -0.7128(2) 1.26076(17) -0.10170(13) 0.0456(5) Uani 1 1 d .
H34 H -0.7764 1.3183 -0.0804 0.055 Uiso 1 1 calc R
O18 O 0.16238(13) 0.52929(11) -0.04611(8) 0.0426(3) Uani 1 1 d U
N8 N -0.13037(16) 0.57386(14) -0.20196(9) 0.0358(4) Uani 1 1 d .
C19 C -0.03974(18) 0.55537(16) -0.14856(11) 0.0351(4) Uani 1 1 d .
H19 H 0.014 0.4855 -0.1467 0.042 Uiso 1 1 calc R
C20 C -0.02523(18) 0.63859(15) -0.09633(11) 0.0325(4) Uani 1 1 d .
C24 C 0.07506(19) 0.61719(15) -0.03540(12) 0.0370(4) Uani 1 1 d U
C22 C -0.1985(2) 0.75921(16) -0.15745(12) 0.0427(5) Uani 1 1 d .
H22 H -0.2526 0.8286 -0.1612 0.051 Uiso 1 1 calc R
C23 C -0.2080(2) 0.67290(17) -0.20772(11) 0.0404(5) Uani 1 1 d .
H23 H -0.269 0.6834 -0.2461 0.048 Uiso 1 1 calc R
C21 C -0.1073(2) 0.74161(16) -0.10108(12) 0.0400(5) Uani 1 1 d .
H21 H -0.1007 0.7992 -0.0659 0.048 Uiso 1 1 calc R
O17 O 0.06640(17) 0.68107(13) 0.01907(10) 0.0666(5) Uani 1 1 d .
O16 O 0.34415(13) 0.46608(11) 0.03920(8) 0.0426(3) Uani 1 1 d .
C14 C 0.49346(17) 0.47041(15) 0.13863(11) 0.0314(4) Uani 1 1 d .
O15 O 0.34124(15) 0.62741(11) 0.10539(9) 0.0558(4) Uani 1 1 d .
C13 C 0.55796(18) 0.36444(15) 0.12029(11) 0.0364(4) Uani 1 1 d .
H13 H 0.536 0.3275 0.0768 0.044 Uiso 1 1 calc R
C18 C 0.38416(18) 0.52839(16) 0.09085(11) 0.0348(4) Uani 1 1 d .
N7 N 0.65224(17) 0.31384(15) 0.16448(10) 0.0407(4) Uani 1 1 d .
C15 C 0.53088(19) 0.52305(17) 0.20289(12) 0.0409(5) Uani 1 1 d .
H15 H 0.4889 0.5952 0.2165 0.049 Uiso 1 1 calc R
C17 C 0.6887(2) 0.36369(18) 0.22658(12) 0.0460(5) Uani 1 1 d .
H17 H 0.7547 0.3259 0.2561 0.055 Uiso 1 1 calc R
C16 C 0.6300(2) 0.46951(19) 0.24705(13) 0.0492(5) Uani 1 1 d .
H16 H 0.656 0.5053 0.29 0.059 Uiso 1 1 calc R
C28 C -0.01571(18) 0.96735(15) 0.16056(11) 0.0329(4) Uani 1 1 d .
O20 O -0.16506(16) 1.01888(13) 0.06496(9) 0.0647(5) Uani 1 1 d .
C29 C 0.04569(18) 0.87807(15) 0.11656(11) 0.0360(5) Uani 1 1 d .
H29 H 0.0199 0.8691 0.067 0.043 Uiso 1 1 calc R
N9 N 0.14247(16) 0.80395(14) 0.14454(10) 0.0380(4) Uani 1 1 d .
C30 C -0.1296(2) 1.04623(17) 0.12870(13) 0.0407(5) Uani 1 1 d .
O19 O -0.17836(17) 1.12875(13) 0.16752(10) 0.0704(5) Uani 1 1 d .
C26 C 0.1293(2) 0.90227(17) 0.26018(12) 0.0454(5) Uani 1 1 d .
H26 H 0.1595 0.9106 0.3088 0.054 Uiso 1 1 calc R
C25 C 0.1847(2) 0.81384(16) 0.21465(12) 0.0417(5) Uani 1 1 d .
H25 H 0.252 0.7604 0.2324 0.05 Uiso 1 1 calc R
C27 C 0.0271(2) 0.97987(16) 0.23326(12) 0.0421(5) Uani 1 1 d .
H27 H -0.0125 1.0402 0.2641 0.05 Uiso 1 1 calc R
O8 O 0.67938(15) 0.92993(12) 0.33742(8) 0.0542(4) Uani 1 1 d .
C12 C 0.53381(19) 0.85486(15) 0.44452(11) 0.0359(5) Uani 1 1 d .
C8 C 0.74562(18) 0.93595(15) 0.46271(11) 0.0365(5) Uani 1 1 d .
C9 C 0.7279(2) 0.91781(15) 0.54013(11) 0.0382(5) Uani 1 1 d .
H9 H 0.7945 0.9367 0.572 0.046 Uiso 1 1 calc R
C10 C 0.6070(2) 0.87018(15) 0.57020(11) 0.0387(5) Uani 1 1 d .
C7 C 0.65283(19) 0.90657(15) 0.40808(11) 0.0365(5) Uani 1 1 d .
N6 N 0.42565(19) 0.82299(14) 0.39799(12) 0.0472(4) Uani 1 1 d .
O13 O 0.30650(15) 0.81859(13) 0.42846(10) 0.0622(4) Uani 1 1 d .
N4 N 0.86983(19) 0.98989(18) 0.43007(11) 0.0506(5) Uani 1 1 d .
O11 O 0.66006(18) 0.89977(15) 0.69407(9) 0.0713(5) Uani 1 1 d U
C11 C 0.5106(2) 0.83950(15) 0.52317(12) 0.0385(5) Uani 1 1 d .
H11 H 0.4296 0.8083 0.5443 0.046 Uiso 1 1 calc R
O14 O 0.45720(18) 0.80080(16) 0.32976(10) 0.0753(5) Uani 1 1 d .
N5 N 0.5815(2) 0.85667(15) 0.65321(11) 0.0521(5) Uani 1 1 d U
O12 O 0.4827(2) 0.80502(15) 0.67950(10) 0.0812(6) Uani 1 1 d .
O9 O 0.85412(18) 1.08722(16) 0.40523(11) 0.0771(5) Uani 1 1 d .
O10 O 0.98216(17) 0.93362(17) 0.42940(11) 0.0821(6) Uani 1 1 d .

loop_
_atom_site_aniso_label
_atom_site_aniso_U_11
_atom_site_aniso_U_22
_atom_site_aniso_U_33
_atom_site_aniso_U_23
_atom_site_aniso_U_13
_atom_site_aniso_U_12
O1 0.0447(8) 0.0594(8) 0.0305(8) -0.0128(7) -0.0068(6) -0.0004(7)
C5 0.0355(10) 0.0350(10) 0.0358(12) -0.0026(9) -0.0055(9) 0.0009(8)
N3 0.0433(10) 0.0485(10) 0.0411(12) -0.0078(8) -0.0149(9) 0.0088(8)
N2 0.0489(11) 0.0529(10) 0.0321(11) -0.0029(8) -0.0052(9) -0.0021(9)
O7 0.0630(10) 0.0848(11) 0.0336(10) -0.0073(8) -0.0176(8) 0.0152(8)
N1 0.0403(9) 0.0491(11) 0.0430(11) -0.0046(9) -0.0090(8) 0.0060(8)
C1 0.0379(10) 0.0307(10) 0.0340(12) -0.0028(8) -0.0090(9) -0.0040(8)
C4 0.0399(11) 0.0378(10) 0.0287(11) -0.0025(8) -0.0053(9) -0.0028(9)
C3 0.0394(11) 0.0406(10) 0.0328(12) 0.0001(9) -0.0131(9) -0.0030(9)
C6 0.0374(10) 0.0334(10) 0.0337(12) -0.0024(8) -0.0137(9) 0.0022(8)
C2 0.0336(8) 0.0338(10) 0.0340(12) -0.0006(8) -0.0078(8) -0.0019(8)
O4 0.0652(10) 0.1093(13) 0.0305(9) -0.0054(9) -0.0149(8) 0.0076(10)
O6 0.0453(10) 0.1399(16) 0.0612(12) -0.0242(11) -0.0210(9) 0.0303(10)
O5 0.0555(10) 0.0916(12) 0.0430(10) -0.0068(9) 0.0039(8) 0.0164(9)
O3 0.0409(9) 0.0769(11) 0.0968(15) -0.0023(10) -0.0070(9) -0.0043(9)
O2 0.0685(12) 0.0603(11) 0.1312(19) -0.0254(11) -0.0059(12) 0.0160(9)
O22 0.0487(8) 0.0562(8) 0.0389(9) -0.0068(7) -0.0193(7) 0.0110(7)
N10 0.0444(10) 0.0576(11) 0.0307(11) -0.0015(9) -0.0115(9) -0.0047(9)
O21 0.0514(9) 0.0548(9) 0.0561(10) -0.0109(8) -0.0128(8) 0.0165(8)
C32 0.0325(10) 0.0372(10) 0.0307(11) 0.0015(8) -0.0048(8) -0.0027(9)
C36 0.0358(11) 0.0401(11) 0.0369(13) 0.0036(9) -0.0041(9) -0.0008(9)
C31 0.0406(11) 0.0444(11) 0.0340(12) -0.0030(9) -0.0047(9) 0.0009(9)
C33 0.0398(11) 0.0437(11) 0.0372(12) -0.0075(9) -0.0122(9) 0.0014(9)
C35 0.0414(11) 0.0483(12) 0.0457(14) 0.0072(10) -0.0171(10) -0.0012(10)
C34 0.0412(11) 0.0456(11) 0.0498(14) -0.0062(10) -0.0120(10) 0.0071(10)
O18 0.0420(8) 0.0475(7) 0.0382(9) -0.0093(6) -0.0128(7) 0.0096(6)
N8 0.0380(9) 0.0424(9) 0.0272(9) -0.0047(8) -0.0051(7) -0.0004(8)
C19 0.0339(10) 0.0395(10) 0.0312(11) -0.0036(9) -0.0043(9) 0.0035(8)
C20 0.0313(10) 0.0355(10) 0.0308(11) -0.0009(8) -0.0028(8) -0.0029(8)
C24 0.0381(10) 0.0369(10) 0.0366(12) -0.0037(9) -0.0073(9) -0.0014(7)
C22 0.0467(12) 0.0390(11) 0.0418(13) -0.0003(9) -0.0110(10) 0.0079(9)
C23 0.0400(11) 0.0526(12) 0.0282(11) 0.0058(9) -0.0067(9) 0.0001(10)
C21 0.0447(11) 0.0379(10) 0.0373(12) -0.0048(9) -0.0050(10) 0.0005(9)
O17 0.0746(11) 0.0643(9) 0.0638(12) -0.0335(9) -0.0397(9) 0.0233(8)
O16 0.0402(7) 0.0460(8) 0.0422(9) -0.0063(7) -0.0143(7) 0.0056(6)
C14 0.0276(9) 0.0368(10) 0.0296(11) -0.0014(8) -0.0029(8) -0.0008(8)
O15 0.0545(9) 0.0419(8) 0.0720(12) -0.0111(7) -0.0258(8) 0.0153(7)
C13 0.0348(10) 0.0388(10) 0.0361(12) -0.0036(9) -0.0106(9) 0.0025(9)
C18 0.0310(10) 0.0366(11) 0.0358(12) -0.0004(9) -0.0026(9) 0.0020(9)
N7 0.0379(9) 0.0375(9) 0.0461(12) 0.0009(8) -0.0101(8) 0.0066(8)
C15 0.0382(11) 0.0455(11) 0.0384(13) -0.0078(9) -0.0035(9) 0.0030(9)
C17 0.0387(11) 0.0572(13) 0.0422(14) 0.0077(11) -0.0121(10) 0.0022(10)
C16 0.0445(12) 0.0667(14) 0.0380(13) -0.0077(11) -0.0132(10) -0.0017(11)
C28 0.0307(9) 0.0341(10) 0.0338(12) 0.0000(8) -0.0063(8) 0.0008(8)
O20 0.0618(10) 0.0789(11) 0.0545(11) -0.0100(9) -0.0349(9) 0.0226(9)
C29 0.0378(11) 0.0383(10) 0.0330(12) -0.0018(9) -0.0109(9) -0.0009(9)
N9 0.0393(9) 0.0342(9) 0.0398(11) -0.0052(8) -0.0062(8) 0.0044(8)
C30 0.0359(11) 0.0421(12) 0.0442(14) 0.0052(10) -0.0107(10) 0.0018(10)
O19 0.0775(11) 0.0619(10) 0.0693(12) -0.0161(9) -0.0294(10) 0.0378(9)
C26 0.0479(12) 0.0541(12) 0.0345(13) -0.0037(10) -0.0160(10) 0.0078(10)
C25 0.0393(11) 0.0421(11) 0.0431(13) 0.0047(10) -0.0103(10) 0.0056(9)
C27 0.0465(12) 0.0438(11) 0.0350(12) -0.0077(9) -0.0078(10) 0.0080(10)
O8 0.0689(10) 0.0700(10) 0.0279(9) -0.0010(7) -0.0084(7) -0.0257(8)
C12 0.0371(10) 0.0328(10) 0.0389(13) -0.0014(9) -0.0112(9) -0.0009(9)
C8 0.0340(10) 0.0424(11) 0.0334(12) -0.0045(9) -0.0033(9) -0.0029(9)
C9 0.0407(11) 0.0394(11) 0.0348(12) -0.0061(9) -0.0105(9) 0.0048(9)
C10 0.0513(12) 0.0337(10) 0.0295(11) 0.0009(8) -0.0031(9) 0.0046(9)
C7 0.0418(11) 0.0367(10) 0.0318(12) -0.0023(9) -0.0091(9) -0.0013(9)
N6 0.0481(11) 0.0433(10) 0.0529(13) 0.0048(9) -0.0167(10) -0.0085(9)
O13 0.0416(9) 0.0639(10) 0.0838(13) -0.0065(9) -0.0108(8) -0.0127(8)
N4 0.0446(11) 0.0712(13) 0.0386(11) -0.0149(10) -0.0032(9) -0.0160(11)
O11 0.0889(12) 0.0920(12) 0.0340(10) -0.0048(8) -0.0147(8) -0.0025(10)
C11 0.0414(11) 0.0330(10) 0.0403(13) 0.0019(9) -0.0012(9) -0.0022(9)
O14 0.0767(12) 0.1138(14) 0.0440(11) -0.0011(10) -0.0202(9) -0.0426(11)
N5 0.0731(13) 0.0457(10) 0.0354(11) 0.0012(8) -0.0021(9) 0.0039(10)
O12 0.1147(15) 0.0788(12) 0.0490(12) 0.0068(9) 0.0170(10) -0.0306(12)
O9 0.0820(12) 0.0739(12) 0.0776(14) 0.0047(10) 0.0043(10) -0.0344(11)
O10 0.0391(10) 0.1220(15) 0.0845(15) -0.0184(12) 0.0026(9) -0.0058(10)

loop_
_atom_type_symbol
_atom_type_description
_atom_type_scat_dispersion_real
_atom_type_scat_dispersion_imag
_atom_type_scat_source
C C 0.0033 0.0016 'International Tables Vol C Tables 4.2.6.8 and 6.1.1.4'
H H 0 0 'International Tables Vol C Tables 4.2.6.8 and 6.1.1.4'
N N 0.0061 0.0033 'International Tables Vol C Tables 4.2.6.8 and 6.1.1.4'
O O 0.0106 0.006 'International Tables Vol C Tables 4.2.6.8 and 6.1.1.4'

loop_
_geom_angle_atom_site_label_1
_geom_angle_atom_site_label_2
_geom_angle_atom_site_label_3
_geom_angle
C4 C5 C6 119.75(18)
C4 C5 H5 120.1
C6 C5 H5 120.1
O6 N3 O7 121.54(16)
O6 N3 C6 118.87(18)
O7 N3 C6 119.56(17)
O5 N2 O4 123.10(18)
O5 N2 C4 119.00(16)
O4 N2 C4 117.86(18)
O2 N1 O3 123.05(18)
O2 N1 C2 118.58(17)
O3 N1 C2 118.38(16)
O1 C1 C6 127.41(17)
O1 C1 C2 120.61(17)
C6 C1 C2 111.98(17)
C5 C4 C3 121.24(18)
C5 C4 N2 118.97(17)
C3 C4 N2 119.74(16)
C2 C3 C4 117.98(17)
C2 C3 H3 121
C4 C3 H3 121
C5 C6 C1 123.16(16)
C5 C6 N3 116.36(17)
C1 C6 N3 120.47(17)
C3 C2 C1 125.85(17)
C3 C2 N1 118.51(16)
C1 C2 N1 115.64(16)
C36 O22 H2O 112.3(15)
C35 N10 C31 121.78(19)
C35 N10 H10N 119.7(15)
C31 N10 H10N 118.5(15)
C31 C32 C33 118.43(16)
C31 C32 C36 117.93(17)
C33 C32 C36 123.63(18)
O21 C36 O22 125.00(17)
O21 C36 C32 120.79(18)
O22 C36 C32 114.21(17)
N10 C31 C32 120.30(19)
N10 C31 H31 119.9
C32 C31 H31 119.9
C34 C33 C32 120.01(19)
C34 C33 H33 120
C32 C33 H33 120
N10 C35 C34 120.72(18)
N10 C35 H35 119.6
C34 C35 H35 119.6
C35 C34 C33 118.7(2)
C35 C34 H34 120.6
C33 C34 H34 120.6
C24 O18 H1O 118.9(14)
C23 N8 C19 122.03(17)
C23 N8 H8N 118.0(14)
C19 N8 H8N 119.9(14)
N8 C19 C20 120.53(18)
N8 C19 H19 119.7
C20 C19 H19 119.7
C19 C20 C21 117.88(17)
C19 C20 C24 120.58(17)
C21 C20 C24 121.53(16)
O17 C24 O18 125.74(18)
O17 C24 C20 119.29(18)
O18 C24 C20 114.96(16)
C23 C22 C21 118.77(18)
C23 C22 H22 120.6
C21 C22 H22 120.6
N8 C23 C22 120.31(18)
N8 C23 H23 119.8
C22 C23 H23 119.8
C22 C21 C20 120.46(18)
C22 C21 H21 119.8
C20 C21 H21 119.8
C18 O16 H1O 119.1(12)
C13 C14 C15 117.95(16)
C13 C14 C18 121.48(16)
C15 C14 C18 120.57(16)
N7 C13 C14 120.32(18)
N7 C13 H13 119.8
C14 C13 H13 119.8
O15 C18 O16 126.55(16)
O15 C18 C14 118.19(17)
O16 C18 C14 115.24(15)
C17 N7 C13 122.16(18)
C17 N7 H7N 112.1(14)
C13 N7 H7N 125.7(14)
C16 C15 C14 120.58(18)
C16 C15 H15 119.7
C14 C15 H15 119.7
N7 C17 C16 120.26(18)
N7 C17 H17 119.9
C16 C17 H17 119.9
C17 C16 C15 118.7(2)
C17 C16 H16 120.6
C15 C16 H16 120.6
C29 C28 C27 118.49(16)
C29 C28 C30 118.88(18)
C27 C28 C30 122.62(17)
C30 O20 H2O 117.7(13)
N9 C29 C28 120.22(18)
N9 C29 H29 119.9
C28 C29 H29 119.9
C25 N9 C29 122.34(18)
C25 N9 H9N 117.9(16)
C29 N9 H9N 119.7(16)
O19 C30 O20 126.86(18)
O19 C30 C28 117.71(19)
O20 C30 C28 115.42(18)
C25 C26 C27 119.20(19)
C25 C26 H26 120.4
C27 C26 H26 120.4
N9 C25 C26 119.89(18)
N9 C25 H25 120.1
C26 C25 H25 120.1
C28 C27 C26 119.84(18)
C28 C27 H27 120.1
C26 C27 H27 120.1
C11 C12 C7 123.26(17)
C11 C12 N6 117.04(17)
C7 C12 N6 119.57(18)
C9 C8 C7 125.92(18)
C9 C8 N4 118.68(17)
C7 C8 N4 115.40(17)
C8 C9 C10 117.75(18)
C8 C9 H9 121.1
C10 C9 H9 121.1
C11 C10 C9 121.17(19)
C11 C10 N5 120.06(19)
C9 C10 N5 118.74(18)
O8 C7 C12 127.94(17)
O8 C7 C8 120.04(17)
C12 C7 C8 111.98(17)
O13 N6 O14 122.28(18)
O13 N6 C12 118.80(19)
O14 N6 C12 118.92(19)
O9 N4 O10 124.35(19)
O9 N4 C8 117.83(19)
O10 N4 C8 117.8(2)
C10 C11 C12 119.84(18)
C10 C11 H11 120.1
C12 C11 H11 120.1
O12 N5 O11 122.9(2)
O12 N5 C10 118.91(19)
O11 N5 C10 118.17(19)

loop_
_geom_bond_atom_site_label_1
_geom_bond_atom_site_label_2
_geom_bond_distance
O1 C1 1.257(2)
C5 C4 1.370(2)
C5 C6 1.385(3)
C5 H5 0.93
N3 O6 1.219(2)
N3 O7 1.230(2)
N3 C6 1.445(2)
N2 O5 1.217(2)
N2 O4 1.223(2)
N2 C4 1.443(3)
N1 O2 1.198(2)
N1 O3 1.208(2)
N1 C2 1.463(2)
C1 C6 1.438(3)
C1 C2 1.440(2)
C4 C3 1.395(2)
C3 C2 1.353(3)
C3 H3 0.93
O22 C36 1.302(2)
O22 H2O 1.14(3)
N10 C35 1.328(3)
N10 C31 1.333(2)
N10 H10N 0.89(3)
O21 C36 1.206(2)
C32 C31 1.370(3)
C32 C33 1.384(3)
C32 C36 1.499(3)
C31 H31 0.93
C33 C34 1.378(3)
C33 H33 0.93
C35 C34 1.360(3)
C35 H35 0.93
C34 H34 0.93
O18 C24 1.277(2)
O18 H1O 1.16(3)
N8 C23 1.330(2)
N8 C19 1.335(2)
N8 H8N 0.91(2)
C19 C20 1.372(2)
C19 H19 0.93
C20 C21 1.388(2)
C20 C24 1.502(3)
C24 O17 1.214(2)
C22 C23 1.366(3)
C22 C21 1.377(3)
C22 H22 0.93
C23 H23 0.93
C21 H21 0.93
O16 C18 1.277(2)
O16 H1O 1.31(3)
C14 C13 1.368(2)
C14 C15 1.381(2)
C14 C18 1.507(2)
O15 C18 1.219(2)
C13 N7 1.335(2)
C13 H13 0.93
N7 C17 1.329(3)
N7 H7N 0.88(2)
C15 C16 1.380(3)
C15 H15 0.93
C17 C16 1.357(3)
C17 H17 0.93
C16 H16 0.93
C28 C29 1.369(3)
C28 C27 1.382(3)
C28 C30 1.509(2)
O20 C30 1.248(2)
O20 H2O 1.34(3)
C29 N9 1.335(2)
C29 H29 0.93
N9 C25 1.332(2)
N9 H9N 0.93(3)
C30 O19 1.226(2)
C26 C25 1.360(3)
C26 C27 1.386(3)
C26 H26 0.93
C25 H25 0.93
C27 H27 0.93
O8 C7 1.260(2)
C12 C11 1.376(3)
C12 C7 1.430(3)
C12 N6 1.455(2)
C8 C9 1.356(3)
C8 C7 1.431(2)
C8 N4 1.461(2)
C9 C10 1.386(3)
C9 H9 0.93
C10 C11 1.369(3)
C10 N5 1.450(3)
N6 O13 1.223(2)
N6 O14 1.227(2)
N4 O9 1.208(2)
N4 O10 1.217(2)
O11 N5 1.231(2)
C11 H11 0.93
N5 O12 1.217(2)
